data_4078804
loop_
_publ_author_name
'Oishi, Masataka'
'Kino, Masashi'
'Saso, Masayuki'
'Oshima, Masato'
'Suzuki, Hiroharu'

_publ_section_title
;
 Early--Late Heterobimetallic Complexes with a Ta--Ir Multiple Bond:
 Bimetallic Oxidative Additions of C--H, N--H, and O--H Bonds
;
_journal_issue 13
_journal_name_full Organometallics
_journal_page_first 4658
_journal_paper_doi 10.1021/om300429u
_journal_volume 31
_journal_year 2012
_chemical_formula_sum 'C30 H49 Ir N Si Ta'
_chemical_formula_weight 824.94
_chemical_name_systematic
; 
 ? 
;
_space_group_IT_number 14
_symmetry_cell_setting monoclinic
_symmetry_space_group_name_Hall '-P 2yn'
_symmetry_space_group_name_H-M 'P 1 21/n 1'
_atom_sites_solution_hydrogens geom
_atom_sites_solution_primary direct
_atom_sites_solution_secondary difmap
_audit_creation_method SHELXL-97
_cell_angle_alpha 90.00
_cell_angle_beta 107.6480(9)
_cell_angle_gamma 90.00
_cell_formula_units_Z 8
_cell_length_a 15.0774(4)
_cell_length_b 21.5886(5)
_cell_length_c 20.0210(6)
_cell_measurement_reflns_used 58896
_cell_measurement_temperature 123(2)
_cell_measurement_theta_max 27.48
_cell_measurement_theta_min 3.03
_cell_volume 6210.1(3)
_computing_cell_refinement 'PROCESS-AUTO (T.Higashi, 1998)'
_computing_data_collection 'PROCESS-AUTO (T.Higashi, 1998)'
_computing_data_reduction 'PROCESS-AUTO (T.Higashi, 1998)'
_computing_molecular_graphics 'ORTEX (P.McArdle, 1995)'
_computing_publication_material SHELXL-97
_computing_structure_refinement 'SHELXL-97 (Sheldrick, 1997)'
_computing_structure_solution 'SHELXS-97 (Sheldrick, 1990)'
_diffrn_ambient_temperature 123(2)
_diffrn_detector_area_resol_mean 100
_diffrn_measured_fraction_theta_full 0.997
_diffrn_measured_fraction_theta_max 0.997
_diffrn_measurement_device_type 'Rigaku R-AXIS RAPID Imaging Plate'
_diffrn_measurement_method 'oscillation photograph'
_diffrn_radiation_monochromator graphite
_diffrn_radiation_source 'Rigaku Rotating Anode ultraX18'
_diffrn_radiation_type MoK\a
_diffrn_radiation_wavelength 0.71069
_diffrn_reflns_av_R_equivalents 0.0531
_diffrn_reflns_av_sigmaI/netI 0.0444
_diffrn_reflns_limit_h_max 19
_diffrn_reflns_limit_h_min -19
_diffrn_reflns_limit_k_max 28
_diffrn_reflns_limit_k_min -26
_diffrn_reflns_limit_l_max 25
_diffrn_reflns_limit_l_min -20
_diffrn_reflns_number 58896
_diffrn_reflns_theta_full 27.48
_diffrn_reflns_theta_max 27.48
_diffrn_reflns_theta_min 3.03
_exptl_absorpt_coefficient_mu 7.859
_exptl_absorpt_correction_T_max 0.6754
_exptl_absorpt_correction_T_min 0.4275
_exptl_absorpt_correction_type numerical
_exptl_absorpt_process_details 'NUMABS (T.Higashi, 1999)'
_exptl_crystal_colour yellow
_exptl_crystal_density_diffrn 1.765
_exptl_crystal_density_meas ?
_exptl_crystal_density_method 'not measured'
_exptl_crystal_description block
_exptl_crystal_F_000 3200
_exptl_crystal_size_max 0.169
_exptl_crystal_size_mid 0.085
_exptl_crystal_size_min 0.060
_refine_diff_density_max 0.912
_refine_diff_density_min -1.847
_refine_diff_density_rms 0.138
_refine_ls_extinction_method none
_refine_ls_goodness_of_fit_ref 1.028
_refine_ls_hydrogen_treatment ref
_refine_ls_matrix_type full
_refine_ls_number_parameters 688
_refine_ls_number_reflns 14190
_refine_ls_number_restraints 0
_refine_ls_restrained_S_all 1.028
_refine_ls_R_factor_all 0.0379
_refine_ls_R_factor_gt 0.0274
_refine_ls_shift/su_max 0.004
_refine_ls_shift/su_mean 0.000
_refine_ls_structure_factor_coef Fsqd
_refine_ls_weighting_details 'calc w=1/[\s^2^(Fo^2^)+(0.0195P)^2^+5.9757P] where P=(Fo^2^+2Fc^2^)/3'
_refine_ls_weighting_scheme calc
_refine_ls_wR_factor_gt 0.0564
_refine_ls_wR_factor_ref 0.0596
_reflns_number_gt 11848
_reflns_number_total 14572
_reflns_threshold_expression >2sigma(I)
_cod_data_source_file om300429u_si_002.cif
_cod_data_source_block 4c
_cod_depositor_comments
;
The following automatic conversions were performed:

'_symmetry_cell_setting' value 'Monoclinic' changed to 'monoclinic'
according to /home/saulius/struct/CIF-dictionaries/cif_core.dic
dictionary named 'cif_core.dic' version 2.4.2 from 2011-04-26.

Automatic conversion script
Id: cif_fix_values 1891 2012-01-12 08:04:46Z andrius 

The following automatic conversions were performed:

'_exptl_crystal_density_meas' value 'not measured' was changed to '?'
- the value is perceived as not measured.

Automatic conversion script
Id: cif_fix_values 3008 2015-01-20 13:52:24Z robertas 
;
_cod_original_sg_symbol_H-M P21/n
_cod_database_code 4078804

loop_
_symmetry_equiv_pos_as_xyz
'x, y, z'
'x+1/2, -y+1/2, z+1/2'
'-x, -y, -z'
'-x-1/2, y-1/2, -z-1/2'

loop_
_atom_site_label
_atom_site_type_symbol
_atom_site_fract_x
_atom_site_fract_y
_atom_site_fract_z
_atom_site_U_iso_or_equiv
_atom_site_adp_type
_atom_site_occupancy
_atom_site_symmetry_multiplicity
_atom_site_calc_flag
_atom_site_refinement_flags
Ir1 Ir 0.111213(11) 0.729218(7) 0.090259(9) 0.02031(4) Uani 1 1 d .
Ir2 Ir -0.163456(11) 0.510959(7) 0.320230(9) 0.02106(4) Uani 1 1 d .
Ta1 Ta -0.025336(11) 0.764798(7) -0.023616(9) 0.01866(4) Uani 1 1 d .
Ta2 Ta -0.301344(11) 0.523394(7) 0.199194(9) 0.01893(4) Uani 1 1 d .
Si1 Si -0.02788(9) 0.61309(5) -0.09634(7) 0.0261(3) Uani 1 1 d .
Si2 Si -0.29635(9) 0.36045(5) 0.16985(7) 0.0304(3) Uani 1 1 d .
N1 N -0.1361(2) 0.74206(15) -0.01491(19) 0.0238(8) Uani 1 1 d .
N2 N -0.4083(2) 0.50584(15) 0.2171(2) 0.0260(8) Uani 1 1 d .
C1 C 0.0494(3) 0.84585(17) -0.0800(2) 0.0221(9) Uani 1 1 d .
C2 C -0.0437(3) 0.83674(18) -0.1238(2) 0.0248(9) Uani 1 1 d .
C3 C -0.1038(3) 0.85593(19) -0.0853(2) 0.0272(10) Uani 1 1 d .
C4 C -0.0479(3) 0.87531(17) -0.0175(2) 0.0239(9) Uani 1 1 d .
C5 C 0.0472(3) 0.87043(17) -0.0155(2) 0.0233(9) Uani 1 1 d .
C6 C 0.1356(3) 0.8319(2) -0.1008(2) 0.0285(10) Uani 1 1 d .
H6A H 0.1246 0.7951 -0.1309 0.034 Uiso 1 1 calc R
H6B H 0.1880 0.8242 -0.0586 0.037(13) Uiso 1 1 calc R
H6C H 0.1499 0.8673 -0.1264 0.044 Uiso 1 1 calc R
C7 C -0.0731(3) 0.8200(2) -0.1999(2) 0.0330(11) Uani 1 1 d .
H7A H -0.0284 0.7906 -0.2087 0.040 Uiso 1 1 calc R
H7B H -0.0751 0.8574 -0.2280 0.040 Uiso 1 1 calc R
H7C H -0.1350 0.8010 -0.2127 0.040 Uiso 1 1 calc R
C8 C -0.2083(3) 0.8603(2) -0.1132(3) 0.0391(12) Uani 1 1 d .
H8A H -0.2348 0.8574 -0.0743 0.047 Uiso 1 1 calc R
H8B H -0.2323 0.8263 -0.1462 0.047 Uiso 1 1 calc R
H8C H -0.2259 0.9000 -0.1374 0.047 Uiso 1 1 calc R
C9 C -0.0839(4) 0.9018(2) 0.0388(3) 0.0394(12) Uani 1 1 d .
H9A H -0.1458 0.8848 0.0339 0.047 Uiso 1 1 calc R
H9B H -0.0880 0.9469 0.0341 0.047 Uiso 1 1 calc R
H9C H -0.0415 0.8908 0.0849 0.047 Uiso 1 1 calc R
C10 C 0.1278(3) 0.89231(19) 0.0440(2) 0.0289(10) Uani 1 1 d .
H10A H 0.1124 0.8887 0.0880 0.036(13) Uiso 1 1 calc R
H10B H 0.1412 0.9357 0.0363 0.046(15) Uiso 1 1 calc R
H10C H 0.1826 0.8669 0.0466 0.038(14) Uiso 1 1 calc R
C11 C 0.2398(3) 0.67542(19) 0.1398(2) 0.0246(9) Uani 1 1 d .
C12 C 0.1709(3) 0.65746(18) 0.1730(2) 0.0243(9) Uani 1 1 d .
C13 C 0.1449(3) 0.71142(18) 0.2047(2) 0.0241(9) Uani 1 1 d .
C14 C 0.2008(3) 0.76226(19) 0.1938(2) 0.0287(10) Uani 1 1 d .
C15 C 0.2595(3) 0.7410(2) 0.1555(3) 0.0322(11) Uani 1 1 d .
C16 C 0.2928(3) 0.6334(2) 0.1074(3) 0.0354(11) Uani 1 1 d .
H16A H 0.3176 0.6570 0.0753 0.042 Uiso 1 1 calc R
H16B H 0.2515 0.6007 0.0814 0.042 Uiso 1 1 calc R
H16C H 0.3443 0.6148 0.1442 0.042 Uiso 1 1 calc R
C17 C 0.1360(3) 0.59329(19) 0.1755(3) 0.0304(10) Uani 1 1 d .
H17A H 0.1344 0.5714 0.1323 0.046(15) Uiso 1 1 calc R
H17B H 0.0731 0.5948 0.1801 0.055 Uiso 1 1 calc R
H17C H 0.1775 0.5714 0.2158 0.047(15) Uiso 1 1 calc R
C18 C 0.0778(3) 0.7135(2) 0.2468(3) 0.0334(10) Uani 1 1 d .
H18A H 0.0475 0.7542 0.2412 0.040 Uiso 1 1 calc R
H18B H 0.1115 0.7065 0.2963 0.047(15) Uiso 1 1 calc R
H18C H 0.0306 0.6812 0.2302 0.056 Uiso 1 1 calc R
C19 C 0.2035(4) 0.8255(2) 0.2260(3) 0.0426(13) Uani 1 1 d .
H19A H 0.1404 0.8378 0.2246 0.042(15) Uiso 1 1 calc R
H19B H 0.2284 0.8555 0.1995 0.042(14) Uiso 1 1 calc R
H19C H 0.2434 0.8244 0.2747 0.051 Uiso 1 1 calc R
C20 C 0.3341(3) 0.7771(2) 0.1372(3) 0.0458(14) Uani 1 1 d .
H20A H 0.3385 0.7631 0.0917 0.055 Uiso 1 1 calc R
H20B H 0.3939 0.7705 0.1732 0.055 Uiso 1 1 calc R
H20C H 0.3186 0.8213 0.1345 0.055 Uiso 1 1 calc R
C21 C -0.0197(3) 0.69793(18) -0.1064(2) 0.0267(9) Uani 1 1 d .
H21A H -0.0703 0.7096 -0.1490 0.043(14) Uiso 1 1 calc R
H21B H 0.0395 0.7058 -0.1167 0.047(15) Uiso 1 1 calc R
C22 C -0.1281(4) 0.5925(2) -0.0652(3) 0.0377(12) Uani 1 1 d .
H22A H -0.1339 0.5473 -0.0640 0.045 Uiso 1 1 calc R
H22B H -0.1853 0.6100 -0.0971 0.045 Uiso 1 1 calc R
H22C H -0.1181 0.6093 -0.0180 0.045 Uiso 1 1 calc R
C23 C -0.0467(4) 0.5751(2) -0.1843(3) 0.0398(12) Uani 1 1 d .
H23A H -0.0549 0.5304 -0.1800 0.048 Uiso 1 1 calc R
H23B H 0.0074 0.5827 -0.2006 0.048 Uiso 1 1 calc R
H23C H -0.1025 0.5925 -0.2181 0.048 Uiso 1 1 calc R
C24 C 0.0805(4) 0.5792(2) -0.0365(3) 0.0452(13) Uani 1 1 d .
H24A H 0.0755 0.5339 -0.0374 0.054 Uiso 1 1 calc R
H24B H 0.0893 0.5941 0.0113 0.054 Uiso 1 1 calc R
H24C H 0.1337 0.5916 -0.0518 0.054 Uiso 1 1 calc R
C25 C -0.2230(3) 0.73656(17) -0.0066(2) 0.0245(9) Uani 1 1 d .
C26 C -0.2354(3) 0.74936(19) 0.0594(3) 0.0278(10) Uani 1 1 d .
H26 H -0.1837 0.7614 0.0977 0.032(13) Uiso 1 1 calc R
C27 C -0.3226(4) 0.74439(19) 0.0680(3) 0.0361(12) Uani 1 1 d .
H27 H -0.3302 0.7530 0.1125 0.028(12) Uiso 1 1 calc R
C28 C -0.3988(4) 0.7271(2) 0.0132(3) 0.0413(13) Uani 1 1 d .
H28 H -0.4585 0.7242 0.0198 0.050 Uiso 1 1 calc R
C29 C -0.3879(3) 0.7142(2) -0.0511(3) 0.0424(13) Uani 1 1 d .
H29 H -0.4404 0.7026 -0.0890 0.042(14) Uiso 1 1 calc R
C30 C -0.3001(3) 0.7182(2) -0.0610(3) 0.0337(11) Uani 1 1 d .
H30 H -0.2932 0.7082 -0.1054 0.029(12) Uiso 1 1 calc R
C31 C -0.3824(3) 0.59011(17) 0.1025(2) 0.0199(8) Uani 1 1 d .
C32 C -0.3018(3) 0.57175(17) 0.0848(2) 0.0203(8) Uani 1 1 d .
C33 C -0.2231(3) 0.59756(17) 0.1355(2) 0.0222(9) Uani 1 1 d .
C34 C -0.2560(3) 0.63147(16) 0.1836(2) 0.0206(8) Uani 1 1 d .
C35 C -0.3543(3) 0.62711(17) 0.1635(2) 0.0226(9) Uani 1 1 d .
C36 C -0.4813(3) 0.57566(19) 0.0598(2) 0.0283(10) Uani 1 1 d .
H36A H -0.5231 0.5839 0.0879 0.034 Uiso 1 1 calc R
H36B H -0.4860 0.5320 0.0459 0.034 Uiso 1 1 calc R
H36C H -0.4991 0.6018 0.0178 0.034 Uiso 1 1 calc R
C37 C -0.3021(3) 0.54017(19) 0.0177(2) 0.0270(9) Uani 1 1 d .
H37A H -0.2448 0.5160 0.0256 0.030(12) Uiso 1 1 calc R
H37B H -0.3056 0.5714 -0.0185 0.036 Uiso 1 1 calc R
H37C H -0.3560 0.5125 0.0024 0.036 Uiso 1 1 calc R
C38 C -0.1242(3) 0.59347(19) 0.1350(3) 0.0284(10) Uani 1 1 d .
H38A H -0.1154 0.5552 0.1115 0.031(12) Uiso 1 1 calc R
H38B H -0.0826 0.5934 0.1833 0.037(14) Uiso 1 1 calc R
H38C H -0.1098 0.6291 0.1098 0.045 Uiso 1 1 calc R
C39 C -0.1957(3) 0.67140(19) 0.2413(2) 0.0287(10) Uani 1 1 d .
H39A H -0.2281 0.6796 0.2761 0.033(13) Uiso 1 1 calc R
H39B H -0.1828 0.7107 0.2216 0.040 Uiso 1 1 calc R
H39C H -0.1370 0.6499 0.2639 0.040 Uiso 1 1 calc R
C40 C -0.4183(3) 0.65889(19) 0.1968(2) 0.0302(10) Uani 1 1 d .
H40A H -0.4701 0.6312 0.1961 0.036 Uiso 1 1 calc R
H40B H -0.4427 0.6967 0.1707 0.047(15) Uiso 1 1 calc R
H40C H -0.3841 0.6695 0.2454 0.056 Uiso 1 1 calc R
C41 C -0.1072(3) 0.45807(18) 0.4191(2) 0.0241(9) Uani 1 1 d .
C42 C -0.1365(3) 0.51647(19) 0.4361(2) 0.0269(9) Uani 1 1 d .
C43 C -0.0799(3) 0.56253(18) 0.4148(2) 0.0267(9) Uani 1 1 d .
C44 C -0.0182(3) 0.5322(2) 0.3858(2) 0.0306(10) Uani 1 1 d .
C45 C -0.0352(3) 0.46573(19) 0.3869(2) 0.0280(10) Uani 1 1 d .
C46 C -0.1450(4) 0.3971(2) 0.4337(3) 0.0414(12) Uani 1 1 d .
H46A H -0.1373 0.3661 0.4001 0.050 Uiso 1 1 calc R
H46B H -0.2113 0.4015 0.4292 0.050 Uiso 1 1 calc R
H46C H -0.1113 0.3837 0.4814 0.050 Uiso 1 1 calc R
C47 C -0.2077(3) 0.5279(2) 0.4723(3) 0.0386(12) Uani 1 1 d .
H47A H -0.2322 0.5700 0.4620 0.046 Uiso 1 1 calc R
H47B H -0.1792 0.5232 0.5230 0.046 Uiso 1 1 calc R
H47C H -0.2585 0.4980 0.4558 0.046 Uiso 1 1 calc R
C48 C -0.0843(4) 0.6311(2) 0.4279(3) 0.0422(13) Uani 1 1 d .
H48A H -0.1495 0.6440 0.4168 0.051 Uiso 1 1 calc R
H48B H -0.0544 0.6538 0.3981 0.051 Uiso 1 1 calc R
H48C H -0.0518 0.6401 0.4773 0.038(13) Uiso 1 1 calc R
C49 C 0.0556(4) 0.5620(3) 0.3598(3) 0.0505(15) Uani 1 1 d .
H49A H 0.0655 0.5369 0.3219 0.047(16) Uiso 1 1 calc R
H49B H 0.1138 0.5647 0.3984 0.057 Uiso 1 1 calc R
H49C H 0.0354 0.6036 0.3423 0.057 Uiso 1 1 calc R
C50 C 0.0205(4) 0.4154(2) 0.3679(3) 0.0433(13) Uani 1 1 d .
H50A H 0.0472 0.4304 0.3320 0.052 Uiso 1 1 calc R
H50B H -0.0199 0.3797 0.3496 0.052 Uiso 1 1 calc R
H50C H 0.0707 0.4028 0.4096 0.041(14) Uiso 1 1 calc R
C51 C -0.2931(3) 0.44075(17) 0.1372(2) 0.0284(10) Uani 1 1 d .
H51A H -0.3446 0.4440 0.0928 0.041(14) Uiso 1 1 calc R
H51B H -0.2346 0.4444 0.1246 0.049 Uiso 1 1 calc R
C52 C -0.1804(4) 0.3362(2) 0.2292(3) 0.0389(12) Uani 1 1 d .
H52A H -0.1839 0.2934 0.2443 0.047 Uiso 1 1 calc R
H52B H -0.1625 0.3634 0.2703 0.047 Uiso 1 1 calc R
H52C H -0.1339 0.3392 0.2042 0.047 Uiso 1 1 calc R
C53 C -0.3856(4) 0.3507(2) 0.2160(3) 0.0470(14) Uani 1 1 d .
H53A H -0.3956 0.3065 0.2220 0.056 Uiso 1 1 calc R
H53B H -0.4441 0.3698 0.1882 0.056 Uiso 1 1 calc R
H53C H -0.3640 0.3707 0.2620 0.056 Uiso 1 1 calc R
C54 C -0.3248(4) 0.3057(2) 0.0931(3) 0.0484(14) Uani 1 1 d .
H54A H -0.3271 0.2632 0.1097 0.035(13) Uiso 1 1 calc R
H54B H -0.2766 0.3087 0.0695 0.042 Uiso 1 1 calc R
H54C H -0.3853 0.3167 0.0601 0.042 Uiso 1 1 calc R
C55 C -0.4871(3) 0.50124(17) 0.2376(2) 0.0246(9) Uani 1 1 d .
C56 C -0.4845(3) 0.51542(18) 0.3063(3) 0.0316(10) Uani 1 1 d .
H56 H -0.4274 0.5284 0.3387 0.038 Uiso 1 1 calc R
C57 C -0.5631(4) 0.51104(19) 0.3283(3) 0.0375(12) Uani 1 1 d .
H57 H -0.5597 0.5212 0.3752 0.036(14) Uiso 1 1 calc R
C58 C -0.6469(4) 0.4916(2) 0.2814(3) 0.0421(13) Uani 1 1 d .
H58 H -0.7011 0.4888 0.2960 0.044(15) Uiso 1 1 calc R
C59 C -0.6509(3) 0.4767(2) 0.2141(3) 0.0419(13) Uani 1 1 d .
H59 H -0.7081 0.4632 0.1823 0.050 Uiso 1 1 calc R
C60 C -0.5726(3) 0.4810(2) 0.1915(3) 0.0340(11) Uani 1 1 d .
H60 H -0.5768 0.4702 0.1446 0.042(14) Uiso 1 1 calc R
H1 H 0.036(4) 0.786(2) 0.065(3) 0.050 Uiso 1 1 d .
H2 H 0.130(4) 0.743(2) 0.019(3) 0.050 Uiso 1 1 d .
H3 H 0.033(3) 0.6891(17) 0.045(2) 0.023(11) Uiso 1 1 d .
H4 H -0.238(3) 0.4682(18) 0.277(2) 0.028 Uiso 1 1 d .
H5 H -0.238(3) 0.5555(17) 0.288(2) 0.023(11) Uiso 1 1 d .
H6 H -0.142(3) 0.5164(17) 0.246(2) 0.022(11) Uiso 1 1 d .

loop_
_atom_site_aniso_label
_atom_site_aniso_U_11
_atom_site_aniso_U_22
_atom_site_aniso_U_33
_atom_site_aniso_U_23
_atom_site_aniso_U_13
_atom_site_aniso_U_12
Ir1 0.01656(8) 0.02222(8) 0.01964(9) 0.00126(6) 0.00171(7) -0.00010(6)
Ir2 0.01924(8) 0.02162(8) 0.01921(9) 0.00156(6) 0.00118(7) 0.00102(6)
Ta1 0.01535(8) 0.02181(8) 0.01750(9) 0.00041(6) 0.00302(7) -0.00025(6)
Ta2 0.01739(9) 0.01871(8) 0.01835(9) 0.00091(6) 0.00190(7) -0.00057(6)
Si1 0.0306(7) 0.0246(6) 0.0230(7) -0.0017(5) 0.0082(6) -0.0017(5)
Si2 0.0297(7) 0.0213(6) 0.0355(8) 0.0002(5) 0.0027(6) -0.0006(5)
N1 0.0186(18) 0.0265(18) 0.024(2) -0.0030(14) 0.0032(16) -0.0019(14)
N2 0.0198(19) 0.0253(18) 0.030(2) 0.0005(15) 0.0031(16) -0.0024(14)
C1 0.021(2) 0.0185(19) 0.027(2) 0.0011(16) 0.0072(19) -0.0002(15)
C2 0.020(2) 0.027(2) 0.027(2) 0.0038(17) 0.0066(19) -0.0030(16)
C3 0.018(2) 0.030(2) 0.028(3) 0.0088(18) -0.0020(19) 0.0059(17)
C4 0.030(2) 0.0166(19) 0.026(2) -0.0021(16) 0.009(2) 0.0031(16)
C5 0.026(2) 0.0180(19) 0.027(2) 0.0057(16) 0.010(2) 0.0005(16)
C6 0.024(2) 0.035(2) 0.025(3) 0.0016(18) 0.005(2) -0.0032(18)
C7 0.037(3) 0.036(2) 0.020(2) 0.0045(18) -0.001(2) -0.011(2)
C8 0.021(2) 0.043(3) 0.051(3) 0.014(2) 0.007(2) 0.007(2)
C9 0.043(3) 0.032(2) 0.048(3) -0.004(2) 0.020(3) 0.005(2)
C10 0.033(3) 0.028(2) 0.025(3) -0.0021(17) 0.006(2) -0.0059(18)
C11 0.014(2) 0.033(2) 0.023(2) 0.0068(17) 0.0010(18) 0.0042(16)
C12 0.019(2) 0.029(2) 0.019(2) 0.0102(17) -0.0032(18) 0.0015(16)
C13 0.024(2) 0.025(2) 0.020(2) 0.0064(16) 0.0013(18) 0.0034(16)
C14 0.023(2) 0.032(2) 0.026(3) 0.0017(18) -0.001(2) 0.0008(18)
C15 0.021(2) 0.036(2) 0.029(3) 0.0094(19) -0.007(2) -0.0039(18)
C16 0.023(2) 0.050(3) 0.032(3) 0.005(2) 0.006(2) 0.012(2)
C17 0.029(3) 0.028(2) 0.031(3) 0.0072(19) 0.005(2) -0.0010(18)
C18 0.025(2) 0.043(3) 0.029(3) 0.000(2) 0.004(2) 0.003(2)
C19 0.052(4) 0.030(3) 0.035(3) -0.007(2) -0.002(3) -0.008(2)
C20 0.021(3) 0.059(3) 0.050(4) 0.021(3) 0.000(2) -0.008(2)
C21 0.032(3) 0.026(2) 0.023(2) -0.0029(17) 0.009(2) -0.0018(18)
C22 0.050(3) 0.027(2) 0.041(3) -0.002(2) 0.021(3) -0.004(2)
C23 0.056(3) 0.031(2) 0.034(3) -0.007(2) 0.017(3) -0.009(2)
C24 0.043(3) 0.039(3) 0.045(3) -0.012(2) 0.001(3) 0.015(2)
C25 0.020(2) 0.023(2) 0.028(3) 0.0050(16) 0.0030(19) -0.0015(16)
C26 0.027(2) 0.027(2) 0.032(3) 0.0042(19) 0.013(2) 0.0043(18)
C27 0.040(3) 0.026(2) 0.050(3) 0.011(2) 0.026(3) 0.008(2)
C28 0.027(3) 0.034(3) 0.066(4) 0.008(2) 0.020(3) 0.001(2)
C29 0.021(3) 0.041(3) 0.056(4) 0.006(2) -0.002(2) -0.005(2)
C30 0.025(2) 0.037(2) 0.036(3) 0.000(2) 0.004(2) -0.0045(19)
C31 0.020(2) 0.0185(19) 0.017(2) 0.0037(15) -0.0014(17) -0.0004(15)
C32 0.023(2) 0.0184(19) 0.018(2) 0.0016(15) 0.0040(18) -0.0005(15)
C33 0.020(2) 0.0180(19) 0.026(2) 0.0020(16) 0.0021(18) -0.0020(15)
C34 0.025(2) 0.0157(18) 0.017(2) 0.0017(15) 0.0010(18) -0.0019(15)
C35 0.024(2) 0.022(2) 0.022(2) 0.0032(16) 0.0077(19) 0.0008(16)
C36 0.018(2) 0.034(2) 0.027(3) 0.0039(18) -0.0010(19) -0.0006(17)
C37 0.025(2) 0.030(2) 0.026(2) -0.0031(18) 0.007(2) -0.0027(17)
C38 0.018(2) 0.031(2) 0.033(3) 0.0018(19) 0.004(2) -0.0042(17)
C39 0.031(3) 0.027(2) 0.024(2) -0.0029(17) 0.001(2) -0.0066(18)
C40 0.034(3) 0.028(2) 0.028(3) 0.0009(18) 0.010(2) 0.0052(19)
C41 0.023(2) 0.025(2) 0.018(2) 0.0050(16) -0.0032(18) 0.0022(16)
C42 0.025(2) 0.031(2) 0.022(2) 0.0013(17) 0.0044(19) 0.0035(17)
C43 0.025(2) 0.025(2) 0.020(2) 0.0010(16) -0.0081(18) 0.0036(17)
C44 0.023(2) 0.041(3) 0.020(2) 0.0070(19) -0.0047(19) -0.0054(19)
C45 0.021(2) 0.035(2) 0.021(2) 0.0055(18) -0.0037(19) 0.0097(18)
C46 0.046(3) 0.034(3) 0.034(3) 0.009(2) -0.002(2) -0.006(2)
C47 0.032(3) 0.054(3) 0.029(3) 0.001(2) 0.009(2) 0.008(2)
C48 0.048(3) 0.031(2) 0.032(3) -0.003(2) -0.011(2) 0.003(2)
C49 0.026(3) 0.084(4) 0.037(3) 0.017(3) 0.003(3) -0.014(3)
C50 0.038(3) 0.057(3) 0.030(3) -0.001(2) 0.003(2) 0.021(2)
C51 0.034(3) 0.023(2) 0.024(2) -0.0004(17) 0.003(2) 0.0000(18)
C52 0.044(3) 0.025(2) 0.041(3) 0.000(2) 0.004(3) 0.002(2)
C53 0.044(3) 0.029(2) 0.073(4) 0.014(2) 0.025(3) 0.001(2)
C54 0.053(4) 0.026(2) 0.054(4) -0.006(2) -0.001(3) 0.004(2)
C55 0.019(2) 0.021(2) 0.032(3) 0.0070(17) 0.0054(19) 0.0012(16)
C56 0.036(3) 0.026(2) 0.035(3) -0.0027(19) 0.013(2) -0.0041(19)
C57 0.044(3) 0.027(2) 0.050(3) 0.001(2) 0.026(3) -0.001(2)
C58 0.035(3) 0.031(2) 0.069(4) 0.016(2) 0.029(3) 0.005(2)
C59 0.022(3) 0.045(3) 0.053(4) 0.012(2) 0.001(2) -0.004(2)
C60 0.024(2) 0.043(3) 0.031(3) 0.001(2) 0.002(2) -0.0034(19)

loop_
_atom_type_symbol
_atom_type_description
_atom_type_scat_dispersion_real
_atom_type_scat_dispersion_imag
_atom_type_scat_source
C C 0.0033 0.0016 'International Tables Vol C Tables 4.2.6.8 and 6.1.1.4'
H H 0.0000 0.0000 'International Tables Vol C Tables 4.2.6.8 and 6.1.1.4'
N N 0.0061 0.0033 'International Tables Vol C Tables 4.2.6.8 and 6.1.1.4'
Ir Ir -1.4442 7.9887 'International Tables Vol C Tables 4.2.6.8 and 6.1.1.4'
Si Si 0.0817 0.0704 'International Tables Vol C Tables 4.2.6.8 and 6.1.1.4'
Ta Ta -0.7052 6.5227 'International Tables Vol C Tables 4.2.6.8 and 6.1.1.4'

loop_
_geom_angle_atom_site_label_1
_geom_angle_atom_site_label_2
_geom_angle_atom_site_label_3
_geom_angle
C11 Ir1 C14 63.22(16)
C11 Ir1 C13 63.47(15)
C14 Ir1 C13 37.80(15)
C11 Ir1 C15 38.31(15)
C14 Ir1 C15 36.93(17)
C13 Ir1 C15 62.76(16)
C11 Ir1 C12 37.77(14)
C14 Ir1 C12 62.55(15)
C13 Ir1 C12 37.46(15)
C15 Ir1 C12 62.74(15)
C11 Ir1 Ta1 150.70(11)
C14 Ir1 Ta1 142.65(11)
C13 Ir1 Ta1 143.36(11)
C15 Ir1 Ta1 147.00(11)
C12 Ir1 Ta1 149.03(11)
C45 Ir2 C41 37.62(16)
C45 Ir2 C43 62.80(15)
C41 Ir2 C43 62.24(15)
C45 Ir2 C44 38.27(16)
C41 Ir2 C44 62.58(15)
C43 Ir2 C44 36.58(16)
C45 Ir2 C42 63.06(16)
C41 Ir2 C42 36.96(14)
C43 Ir2 C42 38.08(15)
C44 Ir2 C42 62.71(16)
C45 Ir2 Ta2 152.03(11)
C41 Ir2 Ta2 146.98(11)
C43 Ir2 Ta2 143.17(10)
C44 Ir2 Ta2 149.65(11)
C42 Ir2 Ta2 141.18(11)
N1 Ta1 C21 98.14(16)
N1 Ta1 C4 96.63(14)
C21 Ta1 C4 135.87(15)
N1 Ta1 C3 86.96(15)
C21 Ta1 C3 105.67(16)
C4 Ta1 C3 34.23(15)
N1 Ta1 C2 111.67(15)
C21 Ta1 C2 79.88(15)
C4 Ta1 C2 56.03(14)
C3 Ta1 C2 33.49(14)
N1 Ta1 C5 129.79(14)
C21 Ta1 C5 121.64(14)
C4 Ta1 C5 33.54(13)
C3 Ta1 C5 55.52(14)
C2 Ta1 C5 54.89(14)
N1 Ta1 C1 141.77(15)
C21 Ta1 C1 89.65(14)
C4 Ta1 C1 55.09(13)
C3 Ta1 C1 55.01(13)
C2 Ta1 C1 33.05(13)
C5 Ta1 C1 32.40(13)
N1 Ta1 Ir1 109.61(12)
C21 Ta1 Ir1 104.80(12)
C4 Ta1 Ir1 108.85(11)
C3 Ta1 Ir1 142.59(11)
C2 Ta1 Ir1 137.28(10)
C5 Ta1 Ir1 89.88(10)
C1 Ta1 Ir1 104.29(10)
N2 Ta2 C51 98.61(16)
N2 Ta2 C35 91.05(14)
C51 Ta2 C35 131.03(15)
N2 Ta2 C31 91.09(15)
C51 Ta2 C31 97.59(15)
C35 Ta2 C31 33.97(13)
N2 Ta2 C34 121.51(14)
C51 Ta2 C34 128.88(14)
C35 Ta2 C34 33.63(13)
C31 Ta2 C34 55.34(13)
N2 Ta2 C32 120.95(15)
C51 Ta2 C32 78.90(14)
C35 Ta2 C32 55.63(13)
C31 Ta2 C32 33.35(13)
C34 Ta2 C32 54.47(13)
N2 Ta2 C33 144.33(14)
C51 Ta2 C33 96.49(14)
C35 Ta2 C33 55.26(13)
C31 Ta2 C33 54.88(13)
C34 Ta2 C33 32.63(12)
C32 Ta2 C33 32.58(13)
N2 Ta2 Ir2 107.19(12)
C51 Ta2 Ir2 105.52(12)
C35 Ta2 Ir2 117.15(11)
C31 Ta2 Ir2 147.62(9)
C34 Ta2 Ir2 92.32(10)
C32 Ta2 Ir2 130.62(9)
C33 Ta2 Ir2 99.52(10)
C21 Si1 C22 111.2(2)
C21 Si1 C24 112.7(2)
C22 Si1 C24 109.6(3)
C21 Si1 C23 109.0(2)
C22 Si1 C23 107.6(2)
C24 Si1 C23 106.6(2)
C51 Si2 C53 112.4(2)
C51 Si2 C52 111.5(2)
C53 Si2 C52 109.3(3)
C51 Si2 C54 108.8(2)
C53 Si2 C54 108.3(3)
C52 Si2 C54 106.3(2)
C25 N1 Ta1 169.1(3)
C55 N2 Ta2 170.3(3)
C5 C1 C2 108.9(4)
C5 C1 C6 126.2(4)
C2 C1 C6 124.9(4)
C5 C1 Ta1 73.3(2)
C2 C1 Ta1 71.9(2)
C6 C1 Ta1 121.5(3)
C3 C2 C1 107.4(4)
C3 C2 C7 125.7(4)
C1 C2 C7 126.3(4)
C3 C2 Ta1 71.2(2)
C1 C2 Ta1 75.0(2)
C7 C2 Ta1 126.6(3)
C2 C3 C4 108.2(4)
C2 C3 C8 125.9(4)
C4 C3 C8 125.8(4)
C2 C3 Ta1 75.3(2)
C4 C3 Ta1 72.4(2)
C8 C3 Ta1 122.2(3)
C5 C4 C3 107.7(4)
C5 C4 C9 126.6(4)
C3 C4 C9 125.5(4)
C5 C4 Ta1 76.9(2)
C3 C4 Ta1 73.4(2)
C9 C4 Ta1 120.1(3)
C1 C5 C4 107.8(4)
C1 C5 C10 127.6(4)
C4 C5 C10 124.5(4)
C1 C5 Ta1 74.3(2)
C4 C5 Ta1 69.6(2)
C10 C5 Ta1 124.8(3)
C12 C11 C15 106.8(4)
C12 C11 C16 126.5(4)
C15 C11 C16 125.8(4)
C12 C11 Ir1 72.2(2)
C15 C11 Ir1 71.5(2)
C16 C11 Ir1 129.7(3)
C13 C12 C11 108.4(3)
C13 C12 C17 126.4(4)
C11 C12 C17 125.1(4)
C13 C12 Ir1 70.4(2)
C11 C12 Ir1 70.0(2)
C17 C12 Ir1 126.9(3)
C12 C13 C14 107.6(4)
C12 C13 C18 126.3(4)
C14 C13 C18 125.9(4)
C12 C13 Ir1 72.2(2)
C14 C13 Ir1 71.0(2)
C18 C13 Ir1 126.2(3)
C15 C14 C13 109.1(4)
C15 C14 C19 125.9(4)
C13 C14 C19 124.6(4)
C15 C14 Ir1 72.1(3)
C13 C14 Ir1 71.2(2)
C19 C14 Ir1 128.4(3)
C14 C15 C11 108.1(4)
C14 C15 C20 127.1(4)
C11 C15 C20 124.6(4)
C14 C15 Ir1 70.9(3)
C11 C15 Ir1 70.2(2)
C20 C15 Ir1 127.3(3)
Si1 C21 Ta1 123.0(2)
N1 C25 C30 122.2(4)
N1 C25 C26 119.8(4)
C30 C25 C26 118.0(4)
C27 C26 C25 120.2(5)
C28 C27 C26 121.1(5)
C29 C28 C27 119.5(5)
C28 C29 C30 120.5(5)
C25 C30 C29 120.7(5)
C35 C31 C32 108.6(4)
C35 C31 C36 126.3(4)
C32 C31 C36 125.0(4)
C35 C31 Ta2 72.5(2)
C32 C31 Ta2 76.8(2)
C36 C31 Ta2 120.1(3)
C31 C32 C33 107.8(3)
C31 C32 C37 125.3(4)
C33 C32 C37 126.2(4)
C31 C32 Ta2 69.9(2)
C33 C32 Ta2 75.0(2)
C37 C32 Ta2 128.5(3)
C34 C33 C32 107.4(4)
C34 C33 C38 126.2(4)
C32 C33 C38 126.2(4)
C34 C33 Ta2 70.9(2)
C32 C33 Ta2 72.4(2)
C38 C33 Ta2 125.4(3)
C33 C34 C35 109.0(4)
C33 C34 C39 124.3(4)
C35 C34 C39 126.3(4)
C33 C34 Ta2 76.4(2)
C35 C34 Ta2 70.6(2)
C39 C34 Ta2 124.6(3)
C31 C35 C34 107.2(3)
C31 C35 C40 125.4(4)
C34 C35 C40 127.2(4)
C31 C35 Ta2 73.5(2)
C34 C35 Ta2 75.7(2)
C40 C35 Ta2 119.6(3)
C42 C41 C45 109.9(4)
C42 C41 C46 124.9(4)
C45 C41 C46 125.1(4)
C42 C41 Ir2 72.1(2)
C45 C41 Ir2 71.0(2)
C46 C41 Ir2 124.1(3)
C41 C42 C43 106.6(4)
C41 C42 C47 126.2(4)
C43 C42 C47 127.1(4)
C41 C42 Ir2 71.0(2)
C43 C42 Ir2 70.8(2)
C47 C42 Ir2 125.8(3)
C44 C43 C42 108.9(4)
C44 C43 C48 127.0(4)
C42 C43 C48 124.0(4)
C44 C43 Ir2 71.9(3)
C42 C43 Ir2 71.1(2)
C48 C43 Ir2 126.5(3)
C43 C44 C45 108.2(4)
C43 C44 C49 126.6(4)
C45 C44 C49 125.2(4)
C43 C44 Ir2 71.6(3)
C45 C44 Ir2 70.2(2)
C49 C44 Ir2 125.4(3)
C41 C45 C44 106.4(4)
C41 C45 C50 126.4(4)
C44 C45 C50 126.7(4)
C41 C45 Ir2 71.3(2)
C44 C45 Ir2 71.5(2)
C50 C45 Ir2 128.6(3)
Si2 C51 Ta2 123.1(2)
N2 C55 C56 120.6(4)
N2 C55 C60 122.0(4)
C56 C55 C60 117.4(4)
C57 C56 C55 121.8(5)
C56 C57 C58 119.6(5)
C59 C58 C57 119.7(4)
C58 C59 C60 121.2(5)
C59 C60 C55 120.4(5)

loop_
_geom_bond_atom_site_label_1
_geom_bond_atom_site_label_2
_geom_bond_distance
Ir1 C11 2.219(4)
Ir1 C14 2.221(5)
Ir1 C13 2.224(4)
Ir1 C15 2.236(5)
Ir1 C12 2.247(4)
Ir1 Ta1 2.6796(2)
Ir2 C45 2.215(4)
Ir2 C41 2.219(4)
Ir2 C43 2.229(4)
Ir2 C44 2.233(4)
Ir2 C42 2.234(4)
Ir2 Ta2 2.6855(2)
Ta1 N1 1.799(3)
Ta1 C21 2.218(4)
Ta1 C4 2.418(4)
Ta1 C3 2.431(4)
Ta1 C2 2.484(4)
Ta1 C5 2.513(4)
Ta1 C1 2.525(4)
Ta2 N2 1.796(3)
Ta2 C51 2.199(4)
Ta2 C35 2.411(4)
Ta2 C31 2.425(4)
Ta2 C34 2.478(4)
Ta2 C32 2.514(4)
Ta2 C33 2.548(4)
Si1 C21 1.851(4)
Si1 C22 1.855(5)
Si1 C24 1.858(5)
Si1 C23 1.885(5)
Si2 C51 1.859(4)
Si2 C53 1.860(5)
Si2 C52 1.866(5)
Si2 C54 1.883(5)
N1 C25 1.374(5)
N2 C55 1.373(5)
C1 C5 1.406(6)
C1 C2 1.425(6)
C1 C6 1.510(5)
C2 C3 1.417(6)
C2 C7 1.496(6)
C3 C4 1.427(6)
C3 C8 1.507(6)
C4 C5 1.426(6)
C4 C9 1.504(6)
C5 C10 1.496(6)
C11 C12 1.446(6)
C11 C15 1.462(6)
C11 C16 1.482(6)
C12 C13 1.436(6)
C12 C17 1.488(5)
C13 C14 1.440(6)
C13 C18 1.501(6)
C14 C15 1.412(6)
C14 C19 1.504(6)
C15 C20 1.503(6)
C25 C30 1.388(6)
C25 C26 1.417(6)
C26 C27 1.382(6)
C27 C28 1.378(8)
C28 C29 1.375(8)
C29 C30 1.400(6)
C31 C35 1.413(6)
C31 C32 1.420(5)
C31 C36 1.510(6)
C32 C33 1.420(6)
C32 C37 1.506(6)
C33 C34 1.414(5)
C33 C38 1.498(5)
C34 C35 1.416(6)
C34 C39 1.507(6)
C35 C40 1.496(5)
C41 C42 1.411(6)
C41 C45 1.430(6)
C41 C46 1.499(6)
C42 C43 1.456(6)
C42 C47 1.486(6)
C43 C44 1.400(6)
C43 C48 1.509(6)
C44 C45 1.458(6)
C44 C49 1.507(6)
C45 C50 1.492(6)
C55 C56 1.398(6)
C55 C60 1.409(6)
C56 C57 1.387(6)
C57 C58 1.391(8)
C58 C59 1.368(8)
C59 C60 1.389(7)

loop_
_geom_torsion_atom_site_label_1
_geom_torsion_atom_site_label_2
_geom_torsion_atom_site_label_3
_geom_torsion_atom_site_label_4
_geom_torsion
C11 Ir1 Ta1 N1 120.2(2)
C14 Ir1 Ta1 N1 -95.0(2)
C13 Ir1 Ta1 N1 -29.9(2)
C15 Ir1 Ta1 N1 -161.3(3)
C12 Ir1 Ta1 N1 40.0(2)
C11 Ir1 Ta1 C21 15.7(2)
C14 Ir1 Ta1 C21 160.5(2)
C13 Ir1 Ta1 C21 -134.3(2)
C15 Ir1 Ta1 C21 94.2(3)
C12 Ir1 Ta1 C21 -64.5(2)
C11 Ir1 Ta1 C4 -135.3(2)
C14 Ir1 Ta1 C4 9.5(2)
C13 Ir1 Ta1 C4 74.7(2)
C15 Ir1 Ta1 C4 -56.8(3)
C12 Ir1 Ta1 C4 144.5(2)
C11 Ir1 Ta1 C3 -127.9(3)
C14 Ir1 Ta1 C3 16.9(3)
C13 Ir1 Ta1 C3 82.0(2)
C15 Ir1 Ta1 C3 -49.4(3)
C12 Ir1 Ta1 C3 151.9(3)
C11 Ir1 Ta1 C2 -75.3(3)
C14 Ir1 Ta1 C2 69.5(2)
C13 Ir1 Ta1 C2 134.6(2)
C15 Ir1 Ta1 C2 3.2(3)
C12 Ir1 Ta1 C2 -155.5(3)
C11 Ir1 Ta1 C5 -107.1(2)
C14 Ir1 Ta1 C5 37.7(2)
C13 Ir1 Ta1 C5 102.8(2)
C15 Ir1 Ta1 C5 -28.6(3)
C12 Ir1 Ta1 C5 172.7(2)
C11 Ir1 Ta1 C1 -77.8(2)
C14 Ir1 Ta1 C1 67.0(2)
C13 Ir1 Ta1 C1 132.2(2)
C15 Ir1 Ta1 C1 0.7(3)
C12 Ir1 Ta1 C1 -158.0(2)
C45 Ir2 Ta2 N2 116.3(3)
C41 Ir2 Ta2 N2 37.9(2)
C43 Ir2 Ta2 N2 -91.0(2)
C44 Ir2 Ta2 N2 -159.3(3)
C42 Ir2 Ta2 N2 -26.8(2)
C45 Ir2 Ta2 C51 11.9(3)
C41 Ir2 Ta2 C51 -66.5(2)
C43 Ir2 Ta2 C51 164.6(2)
C44 Ir2 Ta2 C51 96.4(3)
C42 Ir2 Ta2 C51 -131.2(2)
C45 Ir2 Ta2 C35 -143.3(3)
C41 Ir2 Ta2 C35 138.3(2)
C43 Ir2 Ta2 C35 9.4(2)
C44 Ir2 Ta2 C35 -58.9(3)
C42 Ir2 Ta2 C35 73.6(2)
C45 Ir2 Ta2 C31 -122.0(3)
C41 Ir2 Ta2 C31 159.6(3)
C43 Ir2 Ta2 C31 30.7(3)
C44 Ir2 Ta2 C31 -37.6(3)
C42 Ir2 Ta2 C31 94.9(2)
C45 Ir2 Ta2 C34 -119.6(3)
C41 Ir2 Ta2 C34 162.0(2)
C43 Ir2 Ta2 C34 33.1(2)
C44 Ir2 Ta2 C34 -35.2(3)
C42 Ir2 Ta2 C34 97.26(19)
C45 Ir2 Ta2 C32 -76.7(3)
C41 Ir2 Ta2 C32 -155.0(2)
C43 Ir2 Ta2 C32 76.0(2)
C44 Ir2 Ta2 C32 7.8(3)
C42 Ir2 Ta2 C32 140.2(2)
C45 Ir2 Ta2 C33 -87.6(3)
C41 Ir2 Ta2 C33 -166.0(2)
C43 Ir2 Ta2 C33 65.1(2)
C44 Ir2 Ta2 C33 -3.2(3)
C42 Ir2 Ta2 C33 129.28(19)
C21 Ta1 N1 C25 -142.2(17)
C4 Ta1 N1 C25 -3.9(17)
C3 Ta1 N1 C25 -36.8(17)
C2 Ta1 N1 C25 -59.9(17)
C5 Ta1 N1 C25 1.8(18)
C1 Ta1 N1 C25 -42.3(18)
Ir1 Ta1 N1 C25 108.8(17)
C51 Ta2 N2 C55 175.2(19)
C35 Ta2 N2 C55 -53.0(19)
C31 Ta2 N2 C55 -86.9(19)
C34 Ta2 N2 C55 -38(2)
C32 Ta2 N2 C55 -102.6(19)
C33 Ta2 N2 C55 -71(2)
Ir2 Ta2 N2 C55 65.9(19)
N1 Ta1 C1 C5 86.0(3)
C21 Ta1 C1 C5 -171.3(3)
C4 Ta1 C1 C5 37.2(2)
C3 Ta1 C1 C5 79.2(3)
C2 Ta1 C1 C5 117.0(3)
Ir1 Ta1 C1 C5 -66.1(2)
N1 Ta1 C1 C2 -31.0(4)
C21 Ta1 C1 C2 71.8(3)
C4 Ta1 C1 C2 -79.8(3)
C3 Ta1 C1 C2 -37.7(2)
C5 Ta1 C1 C2 -117.0(3)
Ir1 Ta1 C1 C2 177.0(2)
N1 Ta1 C1 C6 -151.4(3)
C21 Ta1 C1 C6 -48.6(4)
C4 Ta1 C1 C6 159.8(4)
C3 Ta1 C1 C6 -158.1(4)
C2 Ta1 C1 C6 -120.3(4)
C5 Ta1 C1 C6 122.7(5)
Ir1 Ta1 C1 C6 56.6(3)
C5 C1 C2 C3 -0.2(4)
C6 C1 C2 C3 -179.4(4)
Ta1 C1 C2 C3 64.3(3)
C5 C1 C2 C7 170.8(4)
C6 C1 C2 C7 -8.5(6)
Ta1 C1 C2 C7 -124.8(4)
C5 C1 C2 Ta1 -64.5(3)
C6 C1 C2 Ta1 116.3(4)
N1 Ta1 C2 C3 45.3(3)
C21 Ta1 C2 C3 140.1(3)
C4 Ta1 C2 C3 -38.0(3)
C5 Ta1 C2 C3 -78.9(3)
C1 Ta1 C2 C3 -114.7(4)
Ir1 Ta1 C2 C3 -119.0(2)
N1 Ta1 C2 C1 159.9(2)
C21 Ta1 C2 C1 -105.3(3)
C4 Ta1 C2 C1 76.7(3)
C3 Ta1 C2 C1 114.7(4)
C5 Ta1 C2 C1 35.7(2)
Ir1 Ta1 C2 C1 -4.4(3)
N1 Ta1 C2 C7 -75.7(4)
C21 Ta1 C2 C7 19.2(4)
C4 Ta1 C2 C7 -158.9(4)
C3 Ta1 C2 C7 -120.9(5)
C5 Ta1 C2 C7 160.1(4)
C1 Ta1 C2 C7 124.4(5)
Ir1 Ta1 C2 C7 120.0(3)
C1 C2 C3 C4 -1.4(5)
C7 C2 C3 C4 -172.4(4)
Ta1 C2 C3 C4 65.5(3)
C1 C2 C3 C8 173.8(4)
C7 C2 C3 C8 2.8(7)
Ta1 C2 C3 C8 -119.3(4)
C1 C2 C3 Ta1 -66.9(3)
C7 C2 C3 Ta1 122.1(4)
N1 Ta1 C3 C2 -138.6(3)
C21 Ta1 C3 C2 -41.0(3)
C4 Ta1 C3 C2 114.9(4)
C5 Ta1 C3 C2 76.9(3)
C1 Ta1 C3 C2 37.2(2)
Ir1 Ta1 C3 C2 102.5(3)
N1 Ta1 C3 C4 106.5(3)
C21 Ta1 C3 C4 -155.9(3)
C2 Ta1 C3 C4 -114.9(4)
C5 Ta1 C3 C4 -38.0(2)
C1 Ta1 C3 C4 -77.7(3)
Ir1 Ta1 C3 C4 -12.5(3)
N1 Ta1 C3 C8 -15.2(4)
C21 Ta1 C3 C8 82.4(4)
C4 Ta1 C3 C8 -121.7(5)
C2 Ta1 C3 C8 123.4(5)
C5 Ta1 C3 C8 -159.7(4)
C1 Ta1 C3 C8 160.7(5)
Ir1 Ta1 C3 C8 -134.1(3)
C2 C3 C4 C5 2.5(4)
C8 C3 C4 C5 -172.8(4)
Ta1 C3 C4 C5 69.9(3)
C2 C3 C4 C9 177.1(4)
C8 C3 C4 C9 1.9(7)
Ta1 C3 C4 C9 -115.4(4)
C2 C3 C4 Ta1 -67.4(3)
C8 C3 C4 Ta1 117.4(4)
N1 Ta1 C4 C5 172.1(3)
C21 Ta1 C4 C5 -79.0(3)
C3 Ta1 C4 C5 -113.3(4)
C2 Ta1 C4 C5 -76.2(3)
C1 Ta1 C4 C5 -35.8(2)
Ir1 Ta1 C4 C5 58.7(2)
N1 Ta1 C4 C3 -74.6(3)
C21 Ta1 C4 C3 34.4(4)
C2 Ta1 C4 C3 37.1(2)
C5 Ta1 C4 C3 113.3(4)
C1 Ta1 C4 C3 77.5(3)
Ir1 Ta1 C4 C3 172.0(2)
N1 Ta1 C4 C9 47.2(4)
C21 Ta1 C4 C9 156.2(3)
C3 Ta1 C4 C9 121.8(5)
C2 Ta1 C4 C9 158.9(4)
C5 Ta1 C4 C9 -124.9(5)
C1 Ta1 C4 C9 -160.7(4)
Ir1 Ta1 C4 C9 -66.1(4)
C2 C1 C5 C4 1.7(4)
C6 C1 C5 C4 -179.1(4)
Ta1 C1 C5 C4 -61.9(3)
C2 C1 C5 C10 -174.3(4)
C6 C1 C5 C10 4.9(6)
Ta1 C1 C5 C10 122.1(4)
C2 C1 C5 Ta1 63.6(3)
C6 C1 C5 Ta1 -117.2(4)
C3 C4 C5 C1 -2.5(4)
C9 C4 C5 C1 -177.2(4)
Ta1 C4 C5 C1 65.0(3)
C3 C4 C5 C10 173.6(4)
C9 C4 C5 C10 -1.0(6)
Ta1 C4 C5 C10 -118.9(4)
C3 C4 C5 Ta1 -67.5(3)
C9 C4 C5 Ta1 117.9(4)
N1 Ta1 C5 C1 -126.6(3)
C21 Ta1 C5 C1 10.3(3)
C4 Ta1 C5 C1 -116.3(4)
C3 Ta1 C5 C1 -77.5(3)
C2 Ta1 C5 C1 -36.5(2)
Ir1 Ta1 C5 C1 117.7(2)
N1 Ta1 C5 C4 -10.2(3)
C21 Ta1 C5 C4 126.6(3)
C3 Ta1 C5 C4 38.8(3)
C2 Ta1 C5 C4 79.9(3)
C1 Ta1 C5 C4 116.3(4)
Ir1 Ta1 C5 C4 -126.0(2)
N1 Ta1 C5 C10 108.2(4)
C21 Ta1 C5 C10 -114.9(4)
C4 Ta1 C5 C10 118.5(4)
C3 Ta1 C5 C10 157.3(4)
C2 Ta1 C5 C10 -161.6(4)
C1 Ta1 C5 C10 -125.2(5)
Ir1 Ta1 C5 C10 -7.5(3)
C14 Ir1 C11 C12 79.0(3)
C13 Ir1 C11 C12 36.5(2)
C15 Ir1 C11 C12 115.3(4)
Ta1 Ir1 C11 C12 -124.1(2)
C14 Ir1 C11 C15 -36.3(3)
C13 Ir1 C11 C15 -78.8(3)
C12 Ir1 C11 C15 -115.3(4)
Ta1 Ir1 C11 C15 120.6(3)
C14 Ir1 C11 C16 -158.0(4)
C13 Ir1 C11 C16 159.5(4)
C15 Ir1 C11 C16 -121.6(5)
C12 Ir1 C11 C16 123.1(5)
Ta1 Ir1 C11 C16 -1.0(5)
C15 C11 C12 C13 3.4(5)
C16 C11 C12 C13 173.2(4)
Ir1 C11 C12 C13 -60.2(3)
C15 C11 C12 C17 -174.8(4)
C16 C11 C12 C17 -5.0(7)
Ir1 C11 C12 C17 121.7(4)
C15 C11 C12 Ir1 63.6(3)
C16 C11 C12 Ir1 -126.6(5)
C11 Ir1 C12 C13 119.0(4)
C14 Ir1 C12 C13 38.2(2)
C15 Ir1 C12 C13 80.0(3)
Ta1 Ir1 C12 C13 -112.9(3)
C14 Ir1 C12 C11 -80.9(3)
C13 Ir1 C12 C11 -119.0(4)
C15 Ir1 C12 C11 -39.1(3)
Ta1 Ir1 C12 C11 128.1(2)
C11 Ir1 C12 C17 -119.6(5)
C14 Ir1 C12 C17 159.6(4)
C13 Ir1 C12 C17 121.4(5)
C15 Ir1 C12 C17 -158.6(4)
Ta1 Ir1 C12 C17 8.5(5)
C11 C12 C13 C14 -2.6(5)
C17 C12 C13 C14 175.5(4)
Ir1 C12 C13 C14 -62.5(3)
C11 C12 C13 C18 -177.8(4)
C17 C12 C13 C18 0.3(7)
Ir1 C12 C13 C18 122.3(5)
C11 C12 C13 Ir1 60.0(3)
C17 C12 C13 Ir1 -121.9(4)
C11 Ir1 C13 C12 -36.8(2)
C14 Ir1 C13 C12 -116.5(3)
C15 Ir1 C13 C12 -79.9(3)
Ta1 Ir1 C13 C12 127.4(2)
C11 Ir1 C13 C14 79.7(3)
C15 Ir1 C13 C14 36.6(2)
C12 Ir1 C13 C14 116.5(3)
Ta1 Ir1 C13 C14 -116.1(2)
C11 Ir1 C13 C18 -159.2(4)
C14 Ir1 C13 C18 121.1(5)
C15 Ir1 C13 C18 157.7(4)
C12 Ir1 C13 C18 -122.4(5)
Ta1 Ir1 C13 C18 5.0(5)
C12 C13 C14 C15 0.7(5)
C18 C13 C14 C15 175.9(4)
Ir1 C13 C14 C15 -62.6(3)
C12 C13 C14 C19 -172.5(4)
C18 C13 C14 C19 2.8(7)
Ir1 C13 C14 C19 124.2(5)
C12 C13 C14 Ir1 63.3(3)
C18 C13 C14 Ir1 -121.5(4)
C11 Ir1 C14 C15 37.7(2)
C13 Ir1 C14 C15 118.2(4)
C12 Ir1 C14 C15 80.3(3)
Ta1 Ir1 C14 C15 -123.9(2)
C11 Ir1 C14 C13 -80.5(3)
C15 Ir1 C14 C13 -118.2(4)
C12 Ir1 C14 C13 -37.8(2)
Ta1 Ir1 C14 C13 117.9(2)
C11 Ir1 C14 C19 159.8(5)
C13 Ir1 C14 C19 -119.7(5)
C15 Ir1 C14 C19 122.1(5)
C12 Ir1 C14 C19 -157.6(5)
Ta1 Ir1 C14 C19 -1.8(5)
C13 C14 C15 C11 1.4(5)
C19 C14 C15 C11 174.5(4)
Ir1 C14 C15 C11 -60.6(3)
C13 C14 C15 C20 -175.1(4)
C19 C14 C15 C20 -2.0(8)
Ir1 C14 C15 C20 122.9(5)
C13 C14 C15 Ir1 62.0(3)
C19 C14 C15 Ir1 -124.9(5)
C12 C11 C15 C14 -2.9(5)
C16 C11 C15 C14 -172.8(4)
Ir1 C11 C15 C14 61.1(3)
C12 C11 C15 C20 173.7(4)
C16 C11 C15 C20 3.8(7)
Ir1 C11 C15 C20 -122.3(5)
C12 C11 C15 Ir1 -64.0(3)
C16 C11 C15 Ir1 126.1(4)
C11 Ir1 C15 C14 -118.3(4)
C13 Ir1 C15 C14 -37.4(2)
C12 Ir1 C15 C14 -79.8(3)
Ta1 Ir1 C15 C14 112.4(3)
C14 Ir1 C15 C11 118.3(4)
C13 Ir1 C15 C11 80.9(3)
C12 Ir1 C15 C11 38.5(2)
Ta1 Ir1 C15 C11 -129.3(2)
C11 Ir1 C15 C20 119.0(6)
C14 Ir1 C15 C20 -122.7(5)
C13 Ir1 C15 C20 -160.1(5)
C12 Ir1 C15 C20 157.6(5)
Ta1 Ir1 C15 C20 -10.3(6)
C22 Si1 C21 Ta1 49.2(4)
C24 Si1 C21 Ta1 -74.3(3)
C23 Si1 C21 Ta1 167.7(3)
N1 Ta1 C21 Si1 -57.0(3)
C4 Ta1 C21 Si1 -165.4(2)
C3 Ta1 C21 Si1 -146.2(3)
C2 Ta1 C21 Si1 -167.7(3)
C5 Ta1 C21 Si1 155.0(2)
C1 Ta1 C21 Si1 160.5(3)
Ir1 Ta1 C21 Si1 55.8(3)
Ta1 N1 C25 C30 112.2(17)
Ta1 N1 C25 C26 -68.4(18)
N1 C25 C26 C27 179.5(4)
C30 C25 C26 C27 -1.0(6)
C25 C26 C27 C28 -0.1(6)
C26 C27 C28 C29 0.5(7)
C27 C28 C29 C30 0.4(7)
N1 C25 C30 C29 -178.7(4)
C26 C25 C30 C29 1.8(6)
C28 C29 C30 C25 -1.5(7)
N2 Ta2 C31 C35 90.3(2)
C51 Ta2 C31 C35 -170.9(2)
C34 Ta2 C31 C35 -38.2(2)
C32 Ta2 C31 C35 -114.7(3)
C33 Ta2 C31 C35 -78.3(2)
Ir2 Ta2 C31 C35 -35.3(3)
N2 Ta2 C31 C32 -155.1(2)
C51 Ta2 C31 C32 -56.2(2)
C35 Ta2 C31 C32 114.7(3)
C34 Ta2 C31 C32 76.4(2)
C33 Ta2 C31 C32 36.4(2)
Ir2 Ta2 C31 C32 79.3(3)
N2 Ta2 C31 C36 -32.1(3)
C51 Ta2 C31 C36 66.8(3)
C35 Ta2 C31 C36 -122.3(4)
C34 Ta2 C31 C36 -160.6(4)
C32 Ta2 C31 C36 123.0(4)
C33 Ta2 C31 C36 159.4(4)
Ir2 Ta2 C31 C36 -157.7(2)
C35 C31 C32 C33 0.1(4)
C36 C31 C32 C33 176.3(4)
Ta2 C31 C32 C33 -66.0(3)
C35 C31 C32 C37 -170.3(4)
C36 C31 C32 C37 6.0(6)
Ta2 C31 C32 C37 123.6(4)
C35 C31 C32 Ta2 66.1(3)
C36 C31 C32 Ta2 -117.7(4)
N2 Ta2 C32 C31 29.4(3)
C51 Ta2 C32 C31 122.9(3)
C35 Ta2 C32 C31 -38.0(2)
C34 Ta2 C32 C31 -79.3(2)
C33 Ta2 C32 C31 -115.7(3)
Ir2 Ta2 C32 C31 -136.11(19)
N2 Ta2 C32 C33 145.2(2)
C51 Ta2 C32 C33 -121.4(3)
C35 Ta2 C32 C33 77.8(2)
C31 Ta2 C32 C33 115.7(3)
C34 Ta2 C32 C33 36.5(2)
Ir2 Ta2 C32 C33 -20.4(3)
N2 Ta2 C32 C37 -90.2(4)
C51 Ta2 C32 C37 3.2(4)
C35 Ta2 C32 C37 -157.6(4)
C31 Ta2 C32 C37 -119.6(5)
C34 Ta2 C32 C37 161.1(4)
C33 Ta2 C32 C37 124.6(5)
Ir2 Ta2 C32 C37 104.3(3)
C31 C32 C33 C34 -0.1(4)
C37 C32 C33 C34 170.2(4)
Ta2 C32 C33 C34 -62.7(3)
C31 C32 C33 C38 -176.0(4)
C37 C32 C33 C38 -5.7(6)
Ta2 C32 C33 C38 121.4(4)
C31 C32 C33 Ta2 62.6(3)
C37 C32 C33 Ta2 -127.1(4)
N2 Ta2 C33 C34 59.1(4)
C51 Ta2 C33 C34 173.7(3)
C35 Ta2 C33 C34 37.2(2)
C31 Ta2 C33 C34 79.0(3)
C32 Ta2 C33 C34 116.3(3)
Ir2 Ta2 C33 C34 -79.3(2)
N2 Ta2 C33 C32 -57.2(3)
C51 Ta2 C33 C32 57.5(2)
C35 Ta2 C33 C32 -79.0(2)
C31 Ta2 C33 C32 -37.3(2)
C34 Ta2 C33 C32 -116.3(3)
Ir2 Ta2 C33 C32 164.5(2)
N2 Ta2 C33 C38 -179.4(3)
C51 Ta2 C33 C38 -64.8(4)
C35 Ta2 C33 C38 158.7(4)
C31 Ta2 C33 C38 -159.6(4)
C34 Ta2 C33 C38 121.5(5)
C32 Ta2 C33 C38 -122.3(4)
Ir2 Ta2 C33 C38 42.2(3)
C32 C33 C34 C35 0.0(4)
C38 C33 C34 C35 175.9(4)
Ta2 C33 C34 C35 -63.6(3)
C32 C33 C34 C39 -173.6(4)
C38 C33 C34 C39 2.3(6)
Ta2 C33 C34 C39 122.8(4)
C32 C33 C34 Ta2 63.6(3)
C38 C33 C34 Ta2 -120.5(4)
N2 Ta2 C34 C33 -144.1(3)
C51 Ta2 C34 C33 -8.0(3)
C35 Ta2 C34 C33 -116.1(4)
C31 Ta2 C34 C33 -77.5(3)
C32 Ta2 C34 C33 -36.4(2)
Ir2 Ta2 C34 C33 104.1(2)
N2 Ta2 C34 C35 -28.0(3)
C51 Ta2 C34 C35 108.1(3)
C31 Ta2 C34 C35 38.6(2)
C32 Ta2 C34 C35 79.7(3)
C33 Ta2 C34 C35 116.1(4)
Ir2 Ta2 C34 C35 -139.8(2)
N2 Ta2 C34 C39 93.4(4)
C51 Ta2 C34 C39 -130.6(3)
C35 Ta2 C34 C39 121.3(4)
C31 Ta2 C34 C39 160.0(4)
C32 Ta2 C34 C39 -159.0(4)
C33 Ta2 C34 C39 -122.6(5)
Ir2 Ta2 C34 C39 -18.5(3)
C32 C31 C35 C34 -0.1(4)
C36 C31 C35 C34 -176.2(4)
Ta2 C31 C35 C34 68.9(3)
C32 C31 C35 C40 176.1(4)
C36 C31 C35 C40 -0.1(6)
Ta2 C31 C35 C40 -115.0(4)
C32 C31 C35 Ta2 -69.0(3)
C36 C31 C35 Ta2 114.9(4)
C33 C34 C35 C31 0.0(4)
C39 C34 C35 C31 173.4(4)
Ta2 C34 C35 C31 -67.4(3)
C33 C34 C35 C40 -176.0(4)
C39 C34 C35 C40 -2.6(7)
Ta2 C34 C35 C40 116.6(4)
C33 C34 C35 Ta2 67.4(3)
C39 C34 C35 Ta2 -119.2(4)
N2 Ta2 C35 C31 -90.4(3)
C51 Ta2 C35 C31 12.0(3)
C34 Ta2 C35 C31 113.2(3)
C32 Ta2 C35 C31 37.3(2)
C33 Ta2 C35 C31 77.1(2)
Ir2 Ta2 C35 C31 159.6(2)
N2 Ta2 C35 C34 156.4(3)
C51 Ta2 C35 C34 -101.2(3)
C31 Ta2 C35 C34 -113.2(3)
C32 Ta2 C35 C34 -75.9(2)
C33 Ta2 C35 C34 -36.1(2)
Ir2 Ta2 C35 C34 46.4(3)
N2 Ta2 C35 C40 31.5(4)
C51 Ta2 C35 C40 133.8(3)
C31 Ta2 C35 C40 121.8(5)
C34 Ta2 C35 C40 -125.0(5)
C32 Ta2 C35 C40 159.1(4)
C33 Ta2 C35 C40 -161.1(4)
Ir2 Ta2 C35 C40 -78.5(3)
C45 Ir2 C41 C42 119.4(4)
C43 Ir2 C41 C42 38.8(2)
C44 Ir2 C41 C42 80.2(3)
Ta2 Ir2 C41 C42 -109.5(3)
C43 Ir2 C41 C45 -80.6(3)
C44 Ir2 C41 C45 -39.1(3)
C42 Ir2 C41 C45 -119.4(4)
Ta2 Ir2 C41 C45 131.2(2)
C45 Ir2 C41 C46 -120.2(5)
C43 Ir2 C41 C46 159.2(4)
C44 Ir2 C41 C46 -159.3(4)
C42 Ir2 C41 C46 120.5(5)
Ta2 Ir2 C41 C46 11.0(5)
C45 C41 C42 C43 -0.9(5)
C46 C41 C42 C43 178.3(4)
Ir2 C41 C42 C43 -62.2(3)
C45 C41 C42 C47 -177.8(5)
C46 C41 C42 C47 1.4(7)
Ir2 C41 C42 C47 120.9(5)
C45 C41 C42 Ir2 61.3(3)
C46 C41 C42 Ir2 -119.5(4)
C45 Ir2 C42 C41 -36.6(2)
C43 Ir2 C42 C41 -116.1(4)
C44 Ir2 C42 C41 -79.9(3)
Ta2 Ir2 C42 C41 124.9(2)
C45 Ir2 C42 C43 79.5(3)
C41 Ir2 C42 C43 116.1(4)
C44 Ir2 C42 C43 36.2(2)
Ta2 Ir2 C42 C43 -118.9(2)
C45 Ir2 C42 C47 -158.1(4)
C41 Ir2 C42 C47 -121.5(5)
C43 Ir2 C42 C47 122.4(5)
C44 Ir2 C42 C47 158.7(4)
Ta2 Ir2 C42 C47 3.5(5)
C41 C42 C43 C44 0.0(5)
C47 C42 C43 C44 176.9(5)
Ir2 C42 C43 C44 -62.3(3)
C41 C42 C43 C48 -175.8(4)
C47 C42 C43 C48 1.0(7)
Ir2 C42 C43 C48 121.8(4)
C41 C42 C43 Ir2 62.3(3)
C47 C42 C43 Ir2 -120.8(5)
C45 Ir2 C43 C44 37.9(2)
C41 Ir2 C43 C44 80.6(3)
C42 Ir2 C43 C44 118.2(3)
Ta2 Ir2 C43 C44 -128.1(2)
C45 Ir2 C43 C42 -80.2(3)
C41 Ir2 C43 C42 -37.6(2)
C44 Ir2 C43 C42 -118.2(3)
Ta2 Ir2 C43 C42 113.8(2)
C45 Ir2 C43 C48 160.9(5)
C41 Ir2 C43 C48 -156.4(5)
C44 Ir2 C43 C48 123.0(5)
C42 Ir2 C43 C48 -118.8(5)
Ta2 Ir2 C43 C48 -5.1(5)
C42 C43 C44 C45 0.9(5)
C48 C43 C44 C45 176.6(4)
Ir2 C43 C44 C45 -61.0(3)
C42 C43 C44 C49 -177.2(5)
C48 C43 C44 C49 -1.5(8)
Ir2 C43 C44 C49 120.9(5)
C42 C43 C44 Ir2 61.9(3)
C48 C43 C44 Ir2 -122.4(5)
C45 Ir2 C44 C43 -118.0(4)
C41 Ir2 C44 C43 -79.5(3)
C42 Ir2 C44 C43 -37.7(2)
Ta2 Ir2 C44 C43 110.9(3)
C41 Ir2 C44 C45 38.5(2)
C43 Ir2 C44 C45 118.0(4)
C42 Ir2 C44 C45 80.3(3)
Ta2 Ir2 C44 C45 -131.1(2)
C45 Ir2 C44 C49 119.8(5)
C41 Ir2 C44 C49 158.2(5)
C43 Ir2 C44 C49 -122.2(5)
C42 Ir2 C44 C49 -160.0(5)
Ta2 Ir2 C44 C49 -11.3(6)
C42 C41 C45 C44 1.5(5)
C46 C41 C45 C44 -177.7(4)
Ir2 C41 C45 C44 63.4(3)
C42 C41 C45 C50 173.4(4)
C46 C41 C45 C50 -5.8(8)
Ir2 C41 C45 C50 -124.7(5)
C42 C41 C45 Ir2 -61.9(3)
C46 C41 C45 Ir2 118.9(4)
C43 C44 C45 C41 -1.4(5)
C49 C44 C45 C41 176.7(5)
Ir2 C44 C45 C41 -63.3(3)
C43 C44 C45 C50 -173.4(4)
C49 C44 C45 C50 4.8(7)
Ir2 C44 C45 C50 124.8(5)
C43 C44 C45 Ir2 61.8(3)
C49 C44 C45 Ir2 -120.0(5)
C43 Ir2 C45 C41 79.0(3)
C44 Ir2 C45 C41 115.3(4)
C42 Ir2 C45 C41 36.0(2)
Ta2 Ir2 C45 C41 -119.0(3)
C41 Ir2 C45 C44 -115.3(4)
C43 Ir2 C45 C44 -36.3(2)
C42 Ir2 C45 C44 -79.3(3)
Ta2 Ir2 C45 C44 125.7(3)
C41 Ir2 C45 C50 122.1(5)
C43 Ir2 C45 C50 -158.9(5)
C44 Ir2 C45 C50 -122.6(5)
C42 Ir2 C45 C50 158.1(5)
Ta2 Ir2 C45 C50 3.1(6)
C53 Si2 C51 Ta2 42.7(4)
C52 Si2 C51 Ta2 -80.5(3)
C54 Si2 C51 Ta2 162.6(3)
N2 Ta2 C51 Si2 -55.4(3)
C35 Ta2 C51 Si2 -154.4(2)
C31 Ta2 C51 Si2 -147.7(3)
C34 Ta2 C51 Si2 161.3(2)
C32 Ta2 C51 Si2 -175.5(3)
C33 Ta2 C51 Si2 157.0(3)
Ir2 Ta2 C51 Si2 55.2(3)
Ta2 N2 C55 C56 -39(2)
Ta2 N2 C55 C60 142.1(18)
N2 C55 C56 C57 -179.9(4)
C60 C55 C56 C57 -1.2(6)
C55 C56 C57 C58 0.5(7)
C56 C57 C58 C59 0.4(7)
C57 C58 C59 C60 -0.4(7)
C58 C59 C60 C55 -0.4(7)
N2 C55 C60 C59 179.8(4)
C56 C55 C60 C59 1.2(6)
